data_1559208
loop_
_publ_author_name
'Wang, Xiaohua'
'Dong, Bo'
'Yang, Qi'
'Liu, Heng'
'Zhang, Chunyu'
'Zhang, Xuequan'

_publ_section_title
;
 \a-Diimine nickel complexes bearing axially bulky terphenyl and
 equatorially bulky dibenzobarrelene groups: synthesis, characterization
 and olefin polymerization studies
;
_journal_issue 42
_journal_name_full 'Polymer Chemistry'
_journal_page_first 6783
_journal_page_last 6793
_journal_paper_doi 10.1039/D0PY01152E
_journal_volume 11
_journal_year 2020
_chemical_formula_sum 'C44 H24 Br2 F12 N2 Ni'
_chemical_formula_weight 1027.18
_space_group_crystal_system monoclinic
_space_group_IT_number 14
_space_group_name_Hall '-P 2ybc'
_space_group_name_H-M_alt 'P 1 21/c 1'
_atom_sites_solution_hydrogens geom
_audit_creation_method SHELXL-2017/1
_audit_update_record
;
2020-08-05 deposited with the CCDC.	2020-09-25 downloaded from the CCDC.
;
_cell_angle_alpha 90
_cell_angle_beta 107.516(3)
_cell_angle_gamma 90
_cell_formula_units_Z 4
_cell_length_a 14.785(2)
_cell_length_b 18.646(3)
_cell_length_c 17.519(2)
_cell_measurement_reflns_used 9363
_cell_measurement_temperature 192(2)
_cell_measurement_theta_max 26.41
_cell_measurement_theta_min 1.44
_cell_volume 4605.7(11)
_computing_cell_refinement 'Bruker SMART'
_computing_data_collection 'Bruker SMART'
_computing_data_reduction 'Bruker SAINT'
_computing_molecular_graphics 'Bruker SHELXTL'
_computing_publication_material 'Bruker SHELXTL'
_computing_structure_refinement 'SHELXL-2017/1 (Sheldrick, 2017)'
_computing_structure_solution 'SHELXL-2017/1 (Sheldrick, 2017)'
_diffrn_ambient_temperature 192(2)
_diffrn_measured_fraction_theta_full 0.997
_diffrn_measured_fraction_theta_max 0.989
_diffrn_measurement_device_type 'Bruker APEX CCD area detector'
_diffrn_measurement_method 'phi and omega scans'
_diffrn_radiation_type MoK\a
_diffrn_radiation_wavelength 0.71073
_diffrn_reflns_av_R_equivalents 0.0700
_diffrn_reflns_av_unetI/netI 0.0951
_diffrn_reflns_Laue_measured_fraction_full 0.997
_diffrn_reflns_Laue_measured_fraction_max 0.989
_diffrn_reflns_limit_h_max 18
_diffrn_reflns_limit_h_min -9
_diffrn_reflns_limit_k_max 23
_diffrn_reflns_limit_k_min -23
_diffrn_reflns_limit_l_max 21
_diffrn_reflns_limit_l_min -21
_diffrn_reflns_number 25862
_diffrn_reflns_point_group_measured_fraction_full 0.997
_diffrn_reflns_point_group_measured_fraction_max 0.989
_diffrn_reflns_theta_full 25.242
_diffrn_reflns_theta_max 26.412
_diffrn_reflns_theta_min 1.444
_exptl_absorpt_coefficient_mu 2.236
_exptl_absorpt_correction_T_max 0.7751
_exptl_absorpt_correction_T_min 0.6509
_exptl_absorpt_correction_type multi-scan
_exptl_absorpt_process_details SADABS
_exptl_crystal_colour colorless
_exptl_crystal_density_diffrn 1.481
_exptl_crystal_description block
_exptl_crystal_F_000 2032
_exptl_crystal_size_max 0.210
_exptl_crystal_size_mid 0.190
_exptl_crystal_size_min 0.120
_platon_squeeze_details
;
;
_refine_diff_density_max 1.254
_refine_diff_density_min -0.575
_refine_diff_density_rms 0.136
_refine_ls_extinction_method none
_refine_ls_goodness_of_fit_ref 1.027
_refine_ls_hydrogen_treatment constr
_refine_ls_matrix_type full
_refine_ls_number_parameters 550
_refine_ls_number_reflns 9363
_refine_ls_number_restraints 0
_refine_ls_restrained_S_all 1.027
_refine_ls_R_factor_all 0.1138
_refine_ls_R_factor_gt 0.0729
_refine_ls_shift/su_max 0.000
_refine_ls_shift/su_mean 0.000
_refine_ls_structure_factor_coef Fsqd
_refine_ls_weighting_details 'w=1/[\s^2^(Fo^2^)+(0.1129P)^2^] where P=(Fo^2^+2Fc^2^)/3'
_refine_ls_weighting_scheme calc
_refine_ls_wR_factor_gt 0.1956
_refine_ls_wR_factor_ref 0.2168
_reflns_Friedel_coverage 0.000
_reflns_number_gt 5353
_reflns_number_total 9363
_reflns_threshold_expression 'I > 2\s(I)'
_cod_data_source_file d0py01152e2.cif
_cod_data_source_block 1
_cod_depositor_comments 'Adding full bibliography for 1559207--1559208.cif.'
_cod_original_cell_volume 4605.8(11)
_cod_original_sg_symbol_H-M 'P 21/c'
_cod_database_code 1559208
_shelx_shelxl_version_number 2017/1
_shelx_space_group_comment
;
The symmetry employed for this shelxl refinement is uniquely defined
by the following loop, which should always be used as a source of
symmetry information in preference to the above space-group names.
They are only intended as comments.
;
_shelx_estimated_absorpt_t_min 0.651
_shelx_estimated_absorpt_t_max 0.775

loop_
_space_group_symop_operation_xyz
'x, y, z'
'-x, y+1/2, -z+1/2'
'-x, -y, -z'
'x, -y-1/2, z-1/2'

loop_
_atom_site_label
_atom_site_type_symbol
_atom_site_fract_x
_atom_site_fract_y
_atom_site_fract_z
_atom_site_U_iso_or_equiv
_atom_site_adp_type
_atom_site_occupancy
_atom_site_site_symmetry_order
_atom_site_calc_flag
_atom_site_refinement_flags_posn
_atom_site_refinement_flags_adp
_atom_site_refinement_flags_occupancy
_atom_site_disorder_assembly
_atom_site_disorder_group
Ni1 Ni 0.12043(5) 0.68837(4) 0.38620(4) 0.0327(2) Uani 1 1 d . . . . .
N1 N 0.0921(3) 0.6995(2) 0.2639(2) 0.0236(9) Uani 1 1 d . . . . .
N2 N 0.1354(3) 0.5851(2) 0.3585(2) 0.0246(9) Uani 1 1 d . . . . .
Br1 Br -0.02465(6) 0.71204(6) 0.40867(5) 0.0763(3) Uani 1 1 d . . . . .
Br2 Br 0.25086(5) 0.71673(4) 0.49249(4) 0.0590(3) Uani 1 1 d . . . . .
F1 F 0.5014(3) 0.6576(2) 0.4292(3) 0.0855(17) Uani 1 1 d . . . . .
F2 F 0.4860(4) 0.6622(3) 0.3045(3) 0.0834(14) Uani 1 1 d . . . . .
F3 F 0.3816(3) 0.6107(2) 0.3452(3) 0.0764(14) Uani 1 1 d . . . . .
F4 F 0.4875(3) 0.9006(2) 0.5123(2) 0.0515(10) Uani 1 1 d . . . . .
F5 F 0.4689(3) 0.96019(19) 0.4029(2) 0.0539(10) Uani 1 1 d . . . . .
F6 F 0.3616(3) 0.96289(18) 0.4620(2) 0.0469(9) Uani 1 1 d . . . . .
F7 F -0.2571(4) 0.6303(2) 0.2785(3) 0.0781(13) Uani 1 1 d . . . . .
F8 F -0.1527(4) 0.5571(3) 0.2706(3) 0.0881(15) Uani 1 1 d . . . . .
F9 F -0.2913(4) 0.5445(3) 0.1923(3) 0.102(2) Uani 1 1 d . . . . .
F10 F -0.2274(3) 0.6638(3) -0.0987(2) 0.0832(15) Uani 1 1 d . . . . .
F11 F -0.3541(3) 0.6383(2) -0.0739(2) 0.0658(12) Uani 1 1 d . . . . .
F12 F -0.3177(4) 0.7476(3) -0.0798(3) 0.0946(18) Uani 1 1 d . . . . .
C1 C 0.0950(3) 0.6394(3) 0.2297(3) 0.0232(11) Uani 1 1 d . . . . .
C2 C 0.1199(4) 0.5744(3) 0.2821(3) 0.0272(11) Uani 1 1 d . . . . .
C3 C 0.1304(4) 0.5082(3) 0.2344(3) 0.0278(12) Uani 1 1 d . . . . .
H3A H 0.145708 0.463742 0.267752 0.033 Uiso 1 1 calc R U . . .
C4 C 0.0383(4) 0.5024(3) 0.1663(3) 0.0303(12) Uani 1 1 d . . . . .
C5 C -0.0196(5) 0.4401(3) 0.1475(3) 0.0412(15) Uani 1 1 d . . . . .
H5A H -0.005690 0.398741 0.180624 0.049 Uiso 1 1 calc R U . . .
C6 C -0.0954(5) 0.4420(4) 0.0806(4) 0.0437(16) Uani 1 1 d . . . . .
H6A H -0.135614 0.401233 0.066933 0.052 Uiso 1 1 calc R U . . .
C7 C -0.1154(5) 0.5014(4) 0.0320(4) 0.0489(17) Uani 1 1 d . . . . .
H7A H -0.169269 0.500674 -0.014182 0.059 Uiso 1 1 calc R U . . .
C8 C -0.0595(4) 0.5624(3) 0.0483(3) 0.0379(14) Uani 1 1 d . . . . .
H8A H -0.073142 0.602687 0.013568 0.045 Uiso 1 1 calc R U . . .
C9 C 0.0168(4) 0.5623(3) 0.1170(3) 0.0290(12) Uani 1 1 d . . . . .
C10 C 0.0900(4) 0.6220(3) 0.1444(3) 0.0325(13) Uani 1 1 d . . . . .
H10A H 0.075130 0.664976 0.108634 0.039 Uiso 1 1 calc R U . . .
C11 C 0.1864(4) 0.5919(3) 0.1530(3) 0.0326(13) Uani 1 1 d . . . . .
C12 C 0.2572(5) 0.6197(3) 0.1212(3) 0.0460(17) Uani 1 1 d . . . . .
H12A H 0.244844 0.662715 0.090696 0.055 Uiso 1 1 calc R U . . .
C13 C 0.3400(5) 0.5871(4) 0.1332(4) 0.0548(19) Uani 1 1 d . . . . .
H13A H 0.386325 0.607296 0.111924 0.066 Uiso 1 1 calc R U . . .
C14 C 0.3589(5) 0.5252(5) 0.1756(5) 0.061(2) Uani 1 1 d . . . . .
H14A H 0.417533 0.501574 0.181314 0.074 Uiso 1 1 calc R U . . .
C15 C 0.2948(4) 0.4949(3) 0.2113(4) 0.0399(14) Uani 1 1 d . . . . .
H15A H 0.309793 0.451966 0.241758 0.048 Uiso 1 1 calc R U . . .
C16 C 0.2075(4) 0.5299(3) 0.2006(3) 0.0330(13) Uani 1 1 d . . . . .
C17 C 0.1695(4) 0.5306(3) 0.4175(3) 0.0331(13) Uani 1 1 d . . . . .
C18 C 0.1274(4) 0.5244(3) 0.4764(3) 0.0357(13) Uani 1 1 d . . . . .
H18A H 0.076742 0.555045 0.478275 0.043 Uiso 1 1 calc R U . . .
C19 C 0.1621(4) 0.4708(3) 0.5347(3) 0.0382(14) Uani 1 1 d . . . . .
H19A H 0.132126 0.464198 0.575096 0.046 Uiso 1 1 calc R U . . .
C20 C 0.2359(5) 0.4289(3) 0.5350(3) 0.0426(15) Uani 1 1 d . . . . .
H20A H 0.257483 0.393045 0.574915 0.051 Uiso 1 1 calc R U . . .
C21 C 0.2802(4) 0.4384(3) 0.4763(3) 0.0404(15) Uani 1 1 d . . . . .
H21A H 0.333544 0.409687 0.477234 0.049 Uiso 1 1 calc R U . . .
C22 C 0.2484(4) 0.4885(3) 0.4172(4) 0.0360(13) Uani 1 1 d . . . . .
H22A H 0.278751 0.494589 0.376917 0.043 Uiso 1 1 calc R U . . .
C23 C 0.0733(4) 0.7661(3) 0.2201(3) 0.0279(12) Uani 1 1 d . . . . .
C24 C -0.0161(4) 0.7812(3) 0.1667(3) 0.0304(12) Uani 1 1 d . . . . .
C25 C -0.0294(4) 0.8484(3) 0.1304(3) 0.0338(13) Uani 1 1 d . . . . .
H25A H -0.089831 0.860656 0.094783 0.041 Uiso 1 1 calc R U . . .
C26 C 0.0438(4) 0.8977(3) 0.1453(4) 0.0395(14) Uani 1 1 d . . . . .
H26A H 0.032777 0.942965 0.119252 0.047 Uiso 1 1 calc R U . . .
C27 C 0.1302(4) 0.8830(3) 0.1957(3) 0.0321(13) Uani 1 1 d . . . . .
H27A H 0.179487 0.917416 0.203731 0.039 Uiso 1 1 calc R U . . .
C28 C 0.1483(4) 0.8170(3) 0.2368(3) 0.0272(12) Uani 1 1 d . . . . .
C29 C 0.2436(4) 0.8046(3) 0.2947(3) 0.0297(12) Uani 1 1 d . . . . .
C30 C 0.2860(4) 0.8609(3) 0.3443(3) 0.0309(12) Uani 1 1 d . . . . .
H30A H 0.251190 0.903927 0.342839 0.037 Uiso 1 1 calc R U . . .
C31 C 0.3781(4) 0.8564(3) 0.3964(3) 0.0300(12) Uani 1 1 d . . . . .
C32 C 0.4279(4) 0.7915(3) 0.4014(3) 0.0322(13) Uani 1 1 d . . . . .
H32A H 0.489519 0.786432 0.438328 0.039 Uiso 1 1 calc R U . . .
C33 C 0.3866(4) 0.7355(3) 0.3525(3) 0.0326(13) Uani 1 1 d . . . . .
C34 C 0.2969(4) 0.7417(3) 0.2978(3) 0.0362(13) Uani 1 1 d . . . . .
H34A H 0.271457 0.703278 0.262245 0.043 Uiso 1 1 calc R U . . .
C35 C 0.4235(4) 0.9200(3) 0.4436(3) 0.0341(13) Uani 1 1 d . . . . .
C36 C 0.4381(5) 0.6659(4) 0.3606(5) 0.0531(18) Uani 1 1 d . . . . .
C37 C -0.0962(4) 0.7299(3) 0.1413(3) 0.0259(11) Uani 1 1 d . . . . .
C38 C -0.1241(4) 0.6861(3) 0.1932(3) 0.0323(13) Uani 1 1 d . . . . .
H38A H -0.088745 0.686205 0.248318 0.039 Uiso 1 1 calc R U . . .
C39 C -0.2023(4) 0.6417(3) 0.1669(3) 0.0313(12) Uani 1 1 d . . . . .
C40 C -0.2559(4) 0.6405(3) 0.0862(4) 0.0358(13) Uani 1 1 d . . . . .
H40A H -0.309420 0.609877 0.068142 0.043 Uiso 1 1 calc R U . . .
C41 C -0.2302(4) 0.6838(3) 0.0342(3) 0.0309(12) Uani 1 1 d . . . . .
C42 C -0.1497(4) 0.7291(3) 0.0590(3) 0.0290(12) Uani 1 1 d . . . . .
H42A H -0.131933 0.758316 0.021458 0.035 Uiso 1 1 calc R U . . .
C43 C -0.2290(5) 0.5929(4) 0.2252(4) 0.0497(17) Uani 1 1 d . . . . .
C44 C -0.2822(4) 0.6832(3) -0.0536(4) 0.0417(15) Uani 1 1 d . . . . .

loop_
_atom_site_aniso_label
_atom_site_aniso_U_11
_atom_site_aniso_U_22
_atom_site_aniso_U_33
_atom_site_aniso_U_23
_atom_site_aniso_U_13
_atom_site_aniso_U_12
Ni1 0.0437(5) 0.0324(4) 0.0214(4) -0.0025(3) 0.0090(3) 0.0043(3)
N1 0.022(2) 0.029(2) 0.022(2) 0.0004(18) 0.0089(17) 0.0012(17)
N2 0.029(2) 0.028(2) 0.020(2) -0.0003(18) 0.0124(18) 0.0057(18)
Br1 0.0602(5) 0.1315(8) 0.0417(4) -0.0023(4) 0.0220(4) 0.0276(5)
Br2 0.0620(5) 0.0597(5) 0.0454(4) -0.0099(3) 0.0014(3) -0.0085(3)
F1 0.073(3) 0.055(3) 0.094(4) -0.014(2) -0.026(3) 0.022(2)
F2 0.082(3) 0.079(3) 0.101(4) -0.009(3) 0.045(3) 0.024(3)
F3 0.067(3) 0.037(2) 0.114(4) -0.010(2) 0.010(3) 0.008(2)
F4 0.048(2) 0.061(2) 0.038(2) -0.0097(17) 0.0006(17) -0.0013(17)
F5 0.058(3) 0.049(2) 0.057(2) -0.0054(18) 0.0206(19) -0.0184(17)
F6 0.050(2) 0.044(2) 0.044(2) -0.0129(16) 0.0102(17) -0.0001(16)
F7 0.113(4) 0.081(3) 0.056(3) 0.012(2) 0.050(3) -0.006(3)
F8 0.108(4) 0.080(3) 0.082(3) 0.046(3) 0.037(3) 0.017(3)
F9 0.143(5) 0.099(4) 0.065(3) -0.001(3) 0.035(3) -0.082(4)
F10 0.059(3) 0.152(5) 0.035(2) -0.016(3) 0.010(2) -0.013(3)
F11 0.053(3) 0.079(3) 0.058(3) -0.010(2) 0.005(2) -0.024(2)
F12 0.123(4) 0.074(3) 0.055(3) 0.012(2) -0.022(3) 0.003(3)
C1 0.017(3) 0.034(3) 0.018(2) 0.001(2) 0.0037(19) 0.000(2)
C2 0.027(3) 0.030(3) 0.025(3) 0.001(2) 0.008(2) -0.002(2)
C3 0.037(3) 0.025(3) 0.022(3) -0.003(2) 0.010(2) 0.002(2)
C4 0.029(3) 0.038(3) 0.028(3) -0.006(2) 0.014(2) -0.005(2)
C5 0.051(4) 0.048(4) 0.029(3) -0.003(3) 0.019(3) -0.014(3)
C6 0.043(4) 0.053(4) 0.043(4) -0.022(3) 0.025(3) -0.016(3)
C7 0.040(4) 0.070(5) 0.037(3) -0.023(3) 0.010(3) -0.007(3)
C8 0.040(4) 0.043(3) 0.030(3) -0.006(3) 0.010(3) 0.008(3)
C9 0.029(3) 0.036(3) 0.023(3) -0.009(2) 0.010(2) 0.005(2)
C10 0.050(4) 0.029(3) 0.021(3) -0.005(2) 0.014(3) -0.001(2)
C11 0.038(3) 0.040(3) 0.022(3) -0.007(2) 0.012(2) -0.009(3)
C12 0.071(5) 0.046(4) 0.023(3) -0.005(3) 0.018(3) -0.018(3)
C13 0.043(4) 0.071(5) 0.056(4) -0.022(4) 0.024(3) -0.015(4)
C14 0.039(4) 0.090(6) 0.061(5) -0.031(5) 0.024(4) -0.001(4)
C15 0.047(4) 0.040(3) 0.038(3) -0.009(3) 0.021(3) 0.010(3)
C16 0.039(4) 0.036(3) 0.026(3) -0.006(2) 0.012(2) 0.001(2)
C17 0.041(4) 0.034(3) 0.023(3) 0.001(2) 0.008(2) -0.003(2)
C18 0.041(4) 0.034(3) 0.030(3) 0.002(2) 0.008(3) 0.005(2)
C19 0.050(4) 0.041(3) 0.026(3) 0.004(3) 0.015(3) -0.002(3)
C20 0.063(4) 0.041(3) 0.022(3) 0.006(3) 0.010(3) 0.007(3)
C21 0.038(4) 0.046(4) 0.035(3) 0.006(3) 0.008(3) 0.013(3)
C22 0.037(3) 0.031(3) 0.039(3) 0.003(3) 0.011(3) 0.005(2)
C23 0.028(3) 0.035(3) 0.021(3) -0.002(2) 0.006(2) -0.002(2)
C24 0.030(3) 0.033(3) 0.028(3) -0.002(2) 0.008(2) 0.003(2)
C25 0.030(3) 0.040(3) 0.027(3) 0.008(2) 0.002(2) 0.005(3)
C26 0.050(4) 0.032(3) 0.037(3) 0.008(3) 0.015(3) 0.001(3)
C27 0.039(3) 0.028(3) 0.029(3) -0.004(2) 0.010(3) -0.008(2)
C28 0.032(3) 0.028(3) 0.022(3) 0.000(2) 0.009(2) 0.002(2)
C29 0.027(3) 0.031(3) 0.033(3) -0.001(2) 0.011(2) 0.000(2)
C30 0.032(3) 0.029(3) 0.032(3) -0.001(2) 0.011(2) -0.004(2)
C31 0.033(3) 0.029(3) 0.029(3) -0.003(2) 0.012(2) 0.003(2)
C32 0.026(3) 0.039(3) 0.031(3) -0.001(2) 0.008(2) 0.001(2)
C33 0.021(3) 0.036(3) 0.037(3) -0.007(2) 0.003(2) -0.003(2)
C34 0.044(4) 0.033(3) 0.032(3) -0.006(2) 0.011(3) 0.001(3)
C35 0.023(3) 0.043(3) 0.036(3) -0.002(3) 0.009(3) 0.004(2)
C36 0.034(4) 0.055(4) 0.066(5) -0.016(4) 0.008(3) 0.003(3)
C37 0.025(3) 0.032(3) 0.022(3) 0.001(2) 0.009(2) 0.004(2)
C38 0.040(3) 0.035(3) 0.025(3) 0.006(2) 0.015(2) 0.002(2)
C39 0.030(3) 0.032(3) 0.038(3) 0.002(2) 0.018(2) -0.002(2)
C40 0.032(3) 0.036(3) 0.041(3) -0.007(3) 0.012(3) -0.002(2)
C41 0.029(3) 0.036(3) 0.031(3) -0.003(2) 0.014(2) 0.002(2)
C42 0.026(3) 0.035(3) 0.025(3) 0.008(2) 0.005(2) -0.001(2)
C43 0.061(5) 0.046(4) 0.049(4) 0.005(3) 0.025(4) -0.006(3)
C44 0.034(4) 0.054(4) 0.036(3) 0.002(3) 0.009(3) -0.008(3)

loop_
_atom_type_symbol
_atom_type_description
_atom_type_scat_dispersion_real
_atom_type_scat_dispersion_imag
_atom_type_scat_source
C C 0.0033 0.0016 'International Tables Vol C Tables 4.2.6.8 and 6.1.1.4'
H H 0.0000 0.0000 'International Tables Vol C Tables 4.2.6.8 and 6.1.1.4'
N N 0.0061 0.0033 'International Tables Vol C Tables 4.2.6.8 and 6.1.1.4'
F F 0.0171 0.0103 'International Tables Vol C Tables 4.2.6.8 and 6.1.1.4'
Ni Ni 0.3393 1.1124 'International Tables Vol C Tables 4.2.6.8 and 6.1.1.4'
Br Br -0.2901 2.4595 'International Tables Vol C Tables 4.2.6.8 and 6.1.1.4'

loop_
_geom_angle_atom_site_label_1
_geom_angle_atom_site_label_2
_geom_angle_atom_site_label_3
_geom_angle
_geom_angle_site_symmetry_1
_geom_angle_site_symmetry_3
_geom_angle_publ_flag
N2 Ni1 N1 81.30(16) . . ?
N2 Ni1 Br2 106.76(12) . . ?
N1 Ni1 Br2 132.41(12) . . ?
N2 Ni1 Br1 113.22(13) . . ?
N1 Ni1 Br1 104.23(12) . . ?
Br2 Ni1 Br1 114.09(4) . . ?
C1 N1 C23 122.2(4) . . ?
C1 N1 Ni1 111.9(3) . . ?
C23 N1 Ni1 125.8(3) . . ?
C2 N2 C17 123.2(4) . . ?
C2 N2 Ni1 113.4(3) . . ?
C17 N2 Ni1 123.1(3) . . ?
N1 C1 C2 117.3(4) . . ?
N1 C1 C10 130.9(5) . . ?
C2 C1 C10 111.3(4) . . ?
N2 C2 C1 116.1(4) . . ?
N2 C2 C3 132.2(5) . . ?
C1 C2 C3 111.4(4) . . ?
C16 C3 C4 108.7(4) . . ?
C16 C3 C2 102.3(4) . . ?
C4 C3 C2 105.8(4) . . ?
C16 C3 H3A 113.1 . . ?
C4 C3 H3A 113.1 . . ?
C2 C3 H3A 113.1 . . ?
C9 C4 C5 120.3(5) . . ?
C9 C4 C3 114.5(5) . . ?
C5 C4 C3 125.0(5) . . ?
C6 C5 C4 117.5(6) . . ?
C6 C5 H5A 121.2 . . ?
C4 C5 H5A 121.2 . . ?
C5 C6 C7 121.5(6) . . ?
C5 C6 H6A 119.2 . . ?
C7 C6 H6A 119.2 . . ?
C6 C7 C8 122.1(6) . . ?
C6 C7 H7A 118.9 . . ?
C8 C7 H7A 118.9 . . ?
C9 C8 C7 117.4(6) . . ?
C9 C8 H8A 121.3 . . ?
C7 C8 H8A 121.3 . . ?
C8 C9 C4 121.1(5) . . ?
C8 C9 C10 126.2(5) . . ?
C4 C9 C10 112.5(4) . . ?
C11 C10 C1 102.7(4) . . ?
C11 C10 C9 108.8(4) . . ?
C1 C10 C9 106.7(4) . . ?
C11 C10 H10A 112.7 . . ?
C1 C10 H10A 112.7 . . ?
C9 C10 H10A 112.7 . . ?
C16 C11 C12 118.2(6) . . ?
C16 C11 C10 113.8(5) . . ?
C12 C11 C10 128.0(5) . . ?
C13 C12 C11 121.6(6) . . ?
C13 C12 H12A 119.2 . . ?
C11 C12 H12A 119.2 . . ?
C12 C13 C14 120.4(7) . . ?
C12 C13 H13A 119.8 . . ?
C14 C13 H13A 119.8 . . ?
C13 C14 C15 122.1(7) . . ?
C13 C14 H14A 118.9 . . ?
C15 C14 H14A 118.9 . . ?
C14 C15 C16 118.0(6) . . ?
C14 C15 H15A 121.0 . . ?
C16 C15 H15A 121.0 . . ?
C11 C16 C15 119.5(5) . . ?
C11 C16 C3 113.5(5) . . ?
C15 C16 C3 126.9(5) . . ?
C18 C17 C22 121.6(5) . . ?
C18 C17 N2 117.8(5) . . ?
C22 C17 N2 120.5(5) . . ?
C17 C18 C19 117.3(6) . . ?
C17 C18 H18A 121.4 . . ?
C19 C18 H18A 121.4 . . ?
C20 C19 C18 122.4(6) . . ?
C20 C19 H19A 118.8 . . ?
C18 C19 H19A 118.8 . . ?
C19 C20 C21 119.1(5) . . ?
C19 C20 H20A 120.4 . . ?
C21 C20 H20A 120.4 . . ?
C22 C21 C20 121.2(6) . . ?
C22 C21 H21A 119.4 . . ?
C20 C21 H21A 119.4 . . ?
C21 C22 C17 118.3(6) . . ?
C21 C22 H22A 120.9 . . ?
C17 C22 H22A 120.9 . . ?
C24 C23 C28 121.6(5) . . ?
C24 C23 N1 121.4(4) . . ?
C28 C23 N1 116.9(4) . . ?
C25 C24 C23 117.6(5) . . ?
C25 C24 C37 116.9(5) . . ?
C23 C24 C37 125.4(5) . . ?
C26 C25 C24 121.1(5) . . ?
C26 C25 H25A 119.5 . . ?
C24 C25 H25A 119.5 . . ?
C27 C26 C25 121.6(5) . . ?
C27 C26 H26A 119.2 . . ?
C25 C26 H26A 119.2 . . ?
C26 C27 C28 120.7(5) . . ?
C26 C27 H27A 119.6 . . ?
C28 C27 H27A 119.6 . . ?
C27 C28 C23 117.4(5) . . ?
C27 C28 C29 118.8(5) . . ?
C23 C28 C29 123.8(5) . . ?
C30 C29 C34 117.7(5) . . ?
C30 C29 C28 117.9(5) . . ?
C34 C29 C28 124.2(5) . . ?
C29 C30 C31 122.2(5) . . ?
C29 C30 H30A 118.9 . . ?
C31 C30 H30A 118.9 . . ?
C30 C31 C32 118.8(5) . . ?
C30 C31 C35 120.3(5) . . ?
C32 C31 C35 120.9(5) . . ?
C33 C32 C31 119.3(5) . . ?
C33 C32 H32A 120.3 . . ?
C31 C32 H32A 120.3 . . ?
C32 C33 C34 121.4(5) . . ?
C32 C33 C36 119.0(5) . . ?
C34 C33 C36 119.5(5) . . ?
C33 C34 C29 120.3(5) . . ?
C33 C34 H34A 119.8 . . ?
C29 C34 H34A 119.8 . . ?
F6 C35 F4 107.4(5) . . ?
F6 C35 F5 106.5(5) . . ?
F4 C35 F5 107.2(5) . . ?
F6 C35 C31 112.8(5) . . ?
F4 C35 C31 111.3(5) . . ?
F5 C35 C31 111.3(5) . . ?
F1 C36 F3 109.7(7) . . ?
F1 C36 F2 105.8(6) . . ?
F3 C36 F2 104.5(6) . . ?
F1 C36 C33 113.6(6) . . ?
F3 C36 C33 113.1(5) . . ?
F2 C36 C33 109.5(6) . . ?
C38 C37 C42 118.6(5) . . ?
C38 C37 C24 123.9(5) . . ?
C42 C37 C24 117.5(5) . . ?
C37 C38 C39 121.6(5) . . ?
C37 C38 H38A 119.2 . . ?
C39 C38 H38A 119.2 . . ?
C38 C39 C40 120.5(5) . . ?
C38 C39 C43 120.0(5) . . ?
C40 C39 C43 119.4(5) . . ?
C41 C40 C39 118.9(5) . . ?
C41 C40 H40A 120.6 . . ?
C39 C40 H40A 120.6 . . ?
C40 C41 C42 122.0(5) . . ?
C40 C41 C44 121.7(5) . . ?
C42 C41 C44 116.3(5) . . ?
C41 C42 C37 118.5(5) . . ?
C41 C42 H42A 120.8 . . ?
C37 C42 H42A 120.8 . . ?
F9 C43 F7 110.4(6) . . ?
F9 C43 F8 106.0(6) . . ?
F7 C43 F8 103.2(6) . . ?
F9 C43 C39 114.6(6) . . ?
F7 C43 C39 111.1(5) . . ?
F8 C43 C39 110.8(6) . . ?
F11 C44 F12 106.1(5) . . ?
F11 C44 F10 104.5(5) . . ?
F12 C44 F10 106.6(6) . . ?
F11 C44 C41 113.9(5) . . ?
F12 C44 C41 111.9(5) . . ?
F10 C44 C41 113.1(5) . . ?

loop_
_geom_bond_atom_site_label_1
_geom_bond_atom_site_label_2
_geom_bond_distance
_geom_bond_site_symmetry_2
_geom_bond_publ_flag
Ni1 N2 2.013(4) . ?
Ni1 N1 2.066(4) . ?
Ni1 Br2 2.3031(10) . ?
Ni1 Br1 2.3365(12) . ?
N1 C1 1.278(6) . ?
N1 C23 1.442(7) . ?
N2 C2 1.303(6) . ?
N2 C17 1.429(7) . ?
F1 C36 1.292(8) . ?
F2 C36 1.374(9) . ?
F3 C36 1.301(8) . ?
F4 C35 1.338(6) . ?
F5 C35 1.345(7) . ?
F6 C35 1.325(7) . ?
F7 C43 1.328(8) . ?
F8 C43 1.345(8) . ?
F9 C43 1.293(8) . ?
F10 C44 1.341(8) . ?
F11 C44 1.316(7) . ?
F12 C44 1.334(8) . ?
C1 C2 1.498(7) . ?
C1 C10 1.508(7) . ?
C2 C3 1.526(7) . ?
C3 C16 1.491(8) . ?
C3 C4 1.520(7) . ?
C3 H3A 1.0000 . ?
C4 C9 1.389(8) . ?
C4 C5 1.420(8) . ?
C5 C6 1.358(9) . ?
C5 H5A 0.9500 . ?
C6 C7 1.374(10) . ?
C6 H6A 0.9500 . ?
C7 C8 1.383(9) . ?
C7 H7A 0.9500 . ?
C8 C9 1.380(8) . ?
C8 H8A 0.9500 . ?
C9 C10 1.527(8) . ?
C10 C11 1.496(8) . ?
C10 H10A 1.0000 . ?
C11 C16 1.405(8) . ?
C11 C12 1.423(9) . ?
C12 C13 1.326(10) . ?
C12 H12A 0.9500 . ?
C13 C14 1.357(11) . ?
C13 H13A 0.9500 . ?
C14 C15 1.402(10) . ?
C14 H14A 0.9500 . ?
C15 C16 1.408(8) . ?
C15 H15A 0.9500 . ?
C17 C18 1.362(8) . ?
C17 C22 1.407(8) . ?
C18 C19 1.410(8) . ?
C18 H18A 0.9500 . ?
C19 C20 1.341(9) . ?
C19 H19A 0.9500 . ?
C20 C21 1.386(9) . ?
C20 H20A 0.9500 . ?
C21 C22 1.369(8) . ?
C21 H21A 0.9500 . ?
C22 H22A 0.9500 . ?
C23 C24 1.399(7) . ?
C23 C28 1.423(7) . ?
C24 C25 1.393(7) . ?
C24 C37 1.482(7) . ?
C25 C26 1.383(8) . ?
C25 H25A 0.9500 . ?
C26 C27 1.345(8) . ?
C26 H26A 0.9500 . ?
C27 C28 1.409(7) . ?
C27 H27A 0.9500 . ?
C28 C29 1.486(7) . ?
C29 C30 1.386(7) . ?
C29 C34 1.404(8) . ?
C30 C31 1.395(7) . ?
C30 H30A 0.9500 . ?
C31 C32 1.405(7) . ?
C31 C35 1.485(8) . ?
C32 C33 1.372(7) . ?
C32 H32A 0.9500 . ?
C33 C34 1.387(8) . ?
C33 C36 1.490(9) . ?
C34 H34A 0.9500 . ?
C37 C38 1.374(7) . ?
C37 C42 1.421(7) . ?
C38 C39 1.383(8) . ?
C38 H38A 0.9500 . ?
C39 C40 1.398(8) . ?
C39 C43 1.506(8) . ?
C40 C41 1.354(8) . ?
C40 H40A 0.9500 . ?
C41 C42 1.417(8) . ?
C41 C44 1.499(8) . ?
C42 H42A 0.9500 . ?

loop_
_platon_squeeze_void_nr
_platon_squeeze_void_average_x
_platon_squeeze_void_average_y
_platon_squeeze_void_average_z
_platon_squeeze_void_volume
_platon_squeeze_void_count_electrons
1 0.500 0.500 0.500 496.1 154.5
2 0.500 0.000 1.000 489.1 155.3
